data_2009097
loop_
_publ_author_name
'Freytag, Matthias'
'Jones, Peter G.'

_publ_section_title
;
 Hydrogen bonding in two piperidinium derivatives
;
_journal_issue 11
_journal_name_full 'Acta Crystallographica Section C'
_journal_page_first 1874
_journal_page_last 1877
_journal_paper_doi 10.1107/S0108270199009567
_journal_volume 55
_journal_year 1999
_chemical_formula_moiety 'C6 H14 N 1+, C7 H12 N O2 1-, H2 O'
_chemical_formula_sum 'C13 H28 N2 O3'
_chemical_formula_weight 260.37
_chemical_name_systematic
;
 4-Methylpiperidinium 4-Methylpyridine-N-carboxylate Monohydrate
;
_space_group_IT_number 61
_symmetry_cell_setting orthorhombic
_symmetry_space_group_name_Hall '-P 2ac 2ab'
_symmetry_space_group_name_H-M 'P b c a'
_audit_creation_method SHELXL-97
_cell_angle_alpha 90.00
_cell_angle_beta 90.00
_cell_angle_gamma 90.00
_cell_formula_units_Z 8
_cell_length_a 9.1378(10)
_cell_length_b 10.9924(14)
_cell_length_c 30.580(3)
_cell_measurement_reflns_used 45
_cell_measurement_temperature 173(2)
_cell_measurement_theta_max 11.9
_cell_measurement_theta_min 4.8
_cell_volume 3071.6(6)
_computing_cell_refinement XSCANS
_computing_data_collection 'XSCANS (Fait, 1991)'
_computing_data_reduction XSCANS
_computing_molecular_graphics 'XP (Siemens, 1994b)'
_computing_publication_material SHELXL97
_computing_structure_refinement 'SHELXL97 (Sheldrick, 1997a)'
_computing_structure_solution 'SHELXS97 (Sheldrick, 1997b)'
_diffrn_ambient_temperature 173(2)
_diffrn_measured_fraction_theta_full 0.997
_diffrn_measured_fraction_theta_max 0.997
_diffrn_measurement_device_type 'Siemens P4'
_diffrn_measurement_method \w
_diffrn_radiation_monochromator graphite
_diffrn_radiation_source 'fine-focus sealed tube'
_diffrn_radiation_type MoK\a
_diffrn_radiation_wavelength 0.71073
_diffrn_reflns_av_R_equivalents 0.029
_diffrn_reflns_av_sigmaI/netI 0.0767
_diffrn_reflns_limit_h_max 0
_diffrn_reflns_limit_h_min -10
_diffrn_reflns_limit_k_max 2
_diffrn_reflns_limit_k_min -13
_diffrn_reflns_limit_l_max 0
_diffrn_reflns_limit_l_min -36
_diffrn_reflns_number 3094
_diffrn_reflns_theta_full 25.00
_diffrn_reflns_theta_max 25
_diffrn_reflns_theta_min 3.19
_diffrn_standards_decay_% 0
_diffrn_standards_interval_count 247
_diffrn_standards_number 3
_exptl_absorpt_coefficient_mu 0.079
_exptl_absorpt_correction_type none
_exptl_crystal_colour colourless
_exptl_crystal_density_diffrn 1.126
_exptl_crystal_density_method 'not measured'
_exptl_crystal_description cone
_exptl_crystal_F_000 1152
_exptl_crystal_size_max 0.4
_exptl_crystal_size_mid 0.3
_exptl_crystal_size_min 0.3
_refine_diff_density_max 0.12
_refine_diff_density_min -0.13
_refine_ls_extinction_method none
_refine_ls_goodness_of_fit_ref 0.797
_refine_ls_hydrogen_treatment mixed
_refine_ls_matrix_type full
_refine_ls_number_parameters 181
_refine_ls_number_reflns 2694
_refine_ls_number_restraints 0
_refine_ls_restrained_S_all 0.797
_refine_ls_R_factor_all 0.088
_refine_ls_R_factor_gt 0.038
_refine_ls_shift/su_max <0.001
_refine_ls_shift/su_mean 0.000
_refine_ls_structure_factor_coef Fsqd
_refine_ls_weighting_details 'calc w = 1/[\s^2^(Fo^2^)+(0.0346P)^2^] where P = (Fo^2^+2Fc^2^)/3'
_refine_ls_weighting_scheme calc
_refine_ls_wR_factor_ref 0.078
_reflns_number_gt 1486
_reflns_number_total 2694
_reflns_threshold_expression I>2\s(I)
_cod_data_source_file bm1355.cif
_cod_data_source_block secondo
_cod_depositor_comments
;
The following automatic conversions were performed:

'_geom_torsion_publ_flag' value 'Y' changed to 'y' according to
/home/saulius/struct/CIF-dictionaries/cif_core.dic dictionary named
'cif_core.dic' version 2.4.1 from 2010-06-29 (19 times).

Automatic conversion script
Id: cif_fix_values 1715 2011-07-08 13:25:40Z adriana 
;
_cod_database_code 2009097
_cod_database_fobs_code 2009097

loop_
_symmetry_equiv_pos_as_xyz
'x, y, z'
'-x+1/2, -y, z+1/2'
'-x, y+1/2, -z+1/2'
'x+1/2, -y+1/2, -z'
'-x, -y, -z'
'x-1/2, y, -z-1/2'
'x, -y-1/2, z-1/2'
'-x-1/2, y-1/2, z'

loop_
_atom_site_label
_atom_site_fract_x
_atom_site_fract_y
_atom_site_fract_z
_atom_site_U_iso_or_equiv
_atom_site_adp_type
_atom_site_calc_flag
_atom_site_refinement_flags
_atom_site_occupancy
_atom_site_disorder_assembly
_atom_site_disorder_group
_atom_site_type_symbol
N2 .45401(17) .78859(15) .27488(5) .0305(4) Uani d . 1 . . N
H1 .442(2) .8071(18) .2409(7) .066(7) Uiso d . 1 . . H
H2 .514(2) .7175(18) .2797(6) .053(6) Uiso d . 1 . . H
C11 .5309(2) .89423(16) .29484(5) .0350(5) Uani d . 1 . . C
H11A .4759 .9697 .2884 .042 Uiso calc R 1 . . H
H11B .6296 .9021 .2818 .042 Uiso calc R 1 . . H
C12 .5447(2) .87875(17) .34388(5) .0350(5) Uani d . 1 . . C
H12A .5914 .9521 .3565 .042 Uiso calc R 1 . . H
H12B .6087 .8082 .3502 .042 Uiso calc R 1 . . H
C13 .3968(2) .85914(18) .36547(5) .0350(5) Uani d . 1 . . C
H13 .3354 .9328 .3600 .042 Uiso calc R 1 . . H
C14 .3221(2) .7506(2) .34420(6) .0411(5) Uani d . 1 . . C
H14A .2234 .7402 .3570 .049 Uiso calc R 1 . . H
H14B .3792 .6761 .3504 .049 Uiso calc R 1 . . H
C15 .30843(19) .7672(2) .29486(6) .0414(5) Uani d . 1 . . C
H15A .2638 .6936 .2818 .050 Uiso calc R 1 . . H
H15B .2436 .8372 .2886 .050 Uiso calc R 1 . . H
C16 .4114(2) .8429(2) .41474(6) .0507(6) Uani d . 1 . . C
H16A .4700 .7702 .4209 .061 Uiso calc R 1 . . H
H16B .3140 .8337 .4277 .061 Uiso calc R 1 . . H
H16C .4597 .9144 .4273 .061 Uiso calc R 1 . . H
O3 .65133(16) .59730(14) .28722(5) .0430(4) Uani d . 1 . . O
H1W .624(2) .520(2) .2969(6) .073(8) Uiso d . 1 . . H
H2W .734(3) .624(2) .3016(7) .080(8) Uiso d . 1 . . H
O1 .59863(15) .17202(11) .32675(4) .0422(4) Uani d . 1 . . O
O2 .56788(14) .36700(11) .30788(4) .0390(4) Uani d . 1 . . O
N1 .55769(17) .31223(13) .37923(4) .0328(4) Uani d . 1 . . N
C1 .5230(2) .43512(16) .39358(5) .0357(5) Uani d . 1 . . C
H1A .4199 .4384 .4035 .043 Uiso calc R 1 . . H
H1B .5341 .4921 .3687 .043 Uiso calc R 1 . . H
C2 .6228(2) .47397(16) .43060(5) .0347(5) Uani d . 1 . . C
H2A .5905 .5543 .4416 .042 Uiso calc R 1 . . H
H2B .7236 .4832 .4192 .042 Uiso calc R 1 . . H
C3 .6240(2) .38343(17) .46830(5) .0357(5) Uani d . 1 . . C
H3 .5241 .3825 .4816 .043 Uiso calc R 1 . . H
C4 .6559(2) .25681(18) .45082(6) .0381(5) Uani d . 1 . . C
H4A .7583 .2536 .4404 .046 Uiso calc R 1 . . H
H4B .6454 .1971 .4749 .046 Uiso calc R 1 . . H
C5 .5543(2) .22174(17) .41369(6) .0376(5) Uani d . 1 . . C
H5A .5843 .1419 .4017 .045 Uiso calc R 1 . . H
H5B .4531 .2139 .4250 .045 Uiso calc R 1 . . H
C6 .7329(2) .4210(2) .50373(6) .0532(6) Uani d . 1 . . C
H6A .8324 .4188 .4918 .064 Uiso calc R 1 . . H
H6B .7259 .3646 .5285 .064 Uiso calc R 1 . . H
H6C .7104 .5037 .5137 .064 Uiso calc R 1 . . H
C7 .57578(19) .28168(18) .33604(6) .0303(5) Uani d . 1 . . C

loop_
_atom_site_aniso_label
_atom_site_aniso_U_11
_atom_site_aniso_U_22
_atom_site_aniso_U_33
_atom_site_aniso_U_12
_atom_site_aniso_U_13
_atom_site_aniso_U_23
N2 .0308(9) .0317(10) .0289(10) .0016(8) -.0024(7) -.0006(8)
C11 .0408(11) .0298(11) .0344(11) -.0058(10) .0053(9) -.0014(9)
C12 .0396(11) .0329(11) .0325(10) -.0035(10) -.0006(9) -.0052(9)
C13 .0361(11) .0421(12) .0266(10) .0094(10) .0035(9) .0019(9)
C14 .0277(10) .0580(14) .0374(12) -.0045(12) .0011(9) .0085(10)
C15 .0309(11) .0550(14) .0383(12) -.0042(11) -.0056(9) -.0016(10)
C16 .0464(13) .0719(16) .0339(11) .0080(13) .0028(10) .0005(11)
O3 .0408(9) .0291(8) .0589(9) -.0029(8) -.0084(8) .0080(8)
O1 .0534(9) .0282(8) .0450(8) -.0016(7) .0101(7) -.0096(7)
O2 .0594(9) .0297(7) .0279(7) -.0094(7) -.0016(7) .0009(6)
N1 .0504(10) .0214(8) .0265(8) .0046(8) .0000(7) -.0003(7)
C1 .0482(12) .0279(10) .0309(10) .0079(10) -.0002(9) .0014(9)
C2 .0415(12) .0292(11) .0334(10) .0002(10) .0054(9) -.0072(9)
C3 .0352(11) .0431(13) .0287(10) -.0004(11) .0011(9) -.0019(10)
C4 .0435(11) .0377(12) .0331(10) .0040(12) -.0005(10) .0067(9)
C5 .0492(12) .0287(11) .0349(10) -.0015(11) .0012(10) .0039(9)
C6 .0561(14) .0617(16) .0419(12) -.0007(13) -.0089(11) -.0062(12)
C7 .0241(10) .0333(12) .0334(11) -.0070(10) .0006(8) -.0024(10)

loop_
_atom_type_symbol
_atom_type_description
_atom_type_scat_dispersion_real
_atom_type_scat_dispersion_imag
_atom_type_scat_source
C C 0.0033 0.0016 'International Tables Vol C Tables 4.2.6.8 and 6.1.1.4'
H H 0.0000 0.0000 'International Tables Vol C Tables 4.2.6.8 and 6.1.1.4'
O O 0.0106 0.0060 'International Tables Vol C Tables 4.2.6.8 and 6.1.1.4'
N N 0.0061 0.0033 'International Tables Vol C Tables 4.2.6.8 and 6.1.1.4'

loop_
_geom_angle_atom_site_label_1
_geom_angle_atom_site_label_2
_geom_angle_atom_site_label_3
_geom_angle
_geom_angle_publ_flag
C15 N2 C11 112.24(15) y
N2 C11 C12 110.96(15) ?
C11 C12 C13 111.85(15) ?
C12 C13 C14 108.96(15) ?
C12 C13 C16 111.63(16) ?
C14 C13 C16 111.76(17) ?
C13 C14 C15 111.49(17) ?
N2 C15 C14 110.69(15) ?
C7 N1 C5 122.29(15) y
C7 N1 C1 122.91(14) y
C5 N1 C1 114.40(14) y
N1 C1 C2 110.83(15) ?
C1 C2 C3 112.68(15) ?
C4 C3 C2 109.51(14) ?
C4 C3 C6 111.85(16) ?
C2 C3 C6 111.39(16) ?
C5 C4 C3 112.27(15) ?
N1 C5 C4 110.90(16) ?
O1 C7 O2 124.23(17) y
O1 C7 N1 118.19(17) y
O2 C7 N1 117.58(16) y

loop_
_geom_bond_atom_site_label_1
_geom_bond_atom_site_label_2
_geom_bond_site_symmetry_2
_geom_bond_distance
_geom_bond_publ_flag
N2 C15 . 1.483(2) y
N2 C11 . 1.488(2) y
C11 C12 . 1.515(2) ?
C12 C13 . 1.520(2) ?
C13 C14 . 1.521(3) ?
C13 C16 . 1.523(2) ?
C14 C15 . 1.525(2) ?
O1 C7 . 1.256(2) y
O2 C7 . 1.275(2) y
N1 C7 . 1.373(2) y
N1 C5 . 1.449(2) y
N1 C1 . 1.455(2) y
C1 C2 . 1.516(2) ?
C2 C3 . 1.523(2) ?
C3 C4 . 1.519(2) ?
C3 C6 . 1.528(2) ?
C4 C5 . 1.517(2) ?

loop_
_geom_hbond_atom_site_label_D
_geom_hbond_atom_site_label_H
_geom_hbond_atom_site_label_A
_geom_hbond_site_symmetry_A
_geom_hbond_distance_DH
_geom_hbond_distance_HA
_geom_hbond_distance_DA
_geom_hbond_angle_DHA
_geom_hbond_publ_flag
O3 H1W O2 . 0.94(2) 1.79(2) 2.718(2) 172(2) y
O3 H2W O1 8_765 0.92(2) 1.79(2) 2.712(2) 177(2) y
N2 H1 O2 3_655 1.06(2) 1.63(2) 2.681(2) 167(2) y
N2 H2 O3 . 0.97(2) 1.84(2) 2.796(2) 172(2) y
C15 H15A O3 6_556 0.99 2.58 3.442(2) 146 y
C12 H12A O1 1_565 0.99 2.58 3.303(2) 129 y

loop_
_geom_torsion_atom_site_label_1
_geom_torsion_atom_site_label_2
_geom_torsion_atom_site_label_3
_geom_torsion_atom_site_label_4
_geom_torsion
_geom_torsion_publ_flag
C15 N2 C11 C12 55.8(2) y
N2 C11 C12 C13 -55.9(2) y
C11 C12 C13 C14 55.8(2) y
C11 C12 C13 C16 179.68(16) y
C12 C13 C14 C15 -55.9(2) y
C16 C13 C14 C15 -179.73(16) y
C11 N2 C15 C14 -55.9(2) y
C13 C14 C15 N2 56.5(2) y
C7 N1 C1 C2 -131.71(17) y
C5 N1 C1 C2 55.4(2) y
N1 C1 C2 C3 -53.1(2) y
C1 C2 C3 C4 52.1(2) y
C1 C2 C3 C6 176.33(15) y
C2 C3 C4 C5 -52.5(2) y
C6 C3 C4 C5 -176.44(16) y
C7 N1 C5 C4 131.01(17) y
C1 N1 C5 C4 -56.0(2) y
C3 C4 C5 N1 54.3(2) y
C5 N1 C7 O1 -4.3(3) y
C1 N1 C7 O1 -176.63(17) ?
C5 N1 C7 O2 175.59(16) ?
C1 N1 C7 O2 3.2(3) ?

loop_
_cod_related_entry_id
_cod_related_entry_database
_cod_related_entry_code
1 ChemSpider 21136107
